data_2233220
loop_
_publ_author_name
'Chen, Juan'

_publ_section_title
;
 Bis[\m-<i>N</i>-(diethylamino-\k<i>N</i>)dimethylsilylanilido-\k^2^<i>N</i>:<i>N</i>]bis[chloridocobalt(II)]
;
_journal_coeditor_code JJ2112
_journal_issue 1
_journal_name_full 'Acta Crystallographica Section E'
_journal_page_first m81
_journal_paper_doi 10.1107/S1600536811054602
_journal_volume 68
_journal_year 2012
_chemical_formula_iupac '[Co2 (C12 H21 N2 Si)2 Cl2]'
_chemical_formula_moiety 'C24 H42 Cl2 Co2 N4 Si2'
_chemical_formula_sum 'C24 H42 Cl2 Co2 N4 Si2'
_chemical_formula_weight 631.56
_chemical_name_systematic
;
\
Bis[\m-<i>N</i>-(diethylamino-\k<i>N</i>)dimethylsilylanilido-
\k^2^<i>N</i>:<i>N</i>]bis[chloridocobalt(II)]
;
_space_group_IT_number 56
_symmetry_cell_setting orthorhombic
_symmetry_space_group_name_Hall '-P 2ab 2ac'
_symmetry_space_group_name_H-M 'P c c n'
_atom_sites_solution_hydrogens geom
_atom_sites_solution_primary direct
_atom_sites_solution_secondary difmap
_audit_creation_method SHELXL-97
_cell_angle_alpha 90.00
_cell_angle_beta 90.00
_cell_angle_gamma 90.00
_cell_formula_units_Z 4
_cell_length_a 12.1800(10)
_cell_length_b 15.6753(13)
_cell_length_c 16.0235(13)
_cell_measurement_reflns_used 3365
_cell_measurement_temperature 293(2)
_cell_measurement_theta_max 26.256
_cell_measurement_theta_min 2.329
_cell_volume 3059.3(4)
_computing_cell_refinement 'SAINT (Bruker, 2000)'
_computing_data_collection 'SMART (Bruker, 2000)'
_computing_data_reduction 'SAINT (Bruker, 2000)'
_computing_molecular_graphics 'SHELXTL/PC (Sheldrick, 2008)'
_computing_publication_material 'SHELXL97 (Sheldrick, 2008)'
_computing_structure_refinement 'SHELXL97 (Sheldrick, 2008)'
_computing_structure_solution 'SHELXS97 (Sheldrick, 2008)'
_diffrn_ambient_temperature 293(2)
_diffrn_detector_area_resol_mean 7.9
_diffrn_measured_fraction_theta_full 1.000
_diffrn_measured_fraction_theta_max 1.000
_diffrn_measurement_device_type 'Bruker SMART area-detector'
_diffrn_measurement_method '\f and \w scan'
_diffrn_radiation_monochromator graphite
_diffrn_radiation_source 'fine-focus sealed tube'
_diffrn_radiation_type MoK\a
_diffrn_radiation_wavelength 0.71073
_diffrn_reflns_av_R_equivalents 0.0933
_diffrn_reflns_av_sigmaI/netI 0.0588
_diffrn_reflns_limit_h_max 14
_diffrn_reflns_limit_h_min -14
_diffrn_reflns_limit_k_max 19
_diffrn_reflns_limit_k_min -17
_diffrn_reflns_limit_l_max 19
_diffrn_reflns_limit_l_min -13
_diffrn_reflns_number 16361
_diffrn_reflns_theta_full 25.60
_diffrn_reflns_theta_max 25.60
_diffrn_reflns_theta_min 2.12
_diffrn_standards_decay_% 6.38
_exptl_absorpt_coefficient_mu 1.357
_exptl_absorpt_correction_T_max 0.8763
_exptl_absorpt_correction_T_min 0.7731
_exptl_absorpt_correction_type multi-scan
_exptl_absorpt_process_details '(SADABS; Sheldrick, 1996)'
_exptl_crystal_colour green
_exptl_crystal_density_diffrn 1.371
_exptl_crystal_density_method 'not measured'
_exptl_crystal_description block
_exptl_crystal_F_000 1320
_exptl_crystal_size_max 0.20
_exptl_crystal_size_mid 0.15
_exptl_crystal_size_min 0.10
_refine_diff_density_max 1.974
_refine_diff_density_min -0.507
_refine_ls_extinction_method none
_refine_ls_goodness_of_fit_ref 1.165
_refine_ls_hydrogen_treatment constr
_refine_ls_matrix_type full
_refine_ls_number_parameters 154
_refine_ls_number_reflns 2885
_refine_ls_number_restraints 48
_refine_ls_restrained_S_all 1.179
_refine_ls_R_factor_all 0.1272
_refine_ls_R_factor_gt 0.0716
_refine_ls_shift/su_max 0.000
_refine_ls_shift/su_mean 0.000
_refine_ls_structure_factor_coef Fsqd
_refine_ls_weighting_details 'calc w=1/[\s^2^(Fo^2^)+(0.0945P)^2^+13.3754P] where P=(Fo^2^+2Fc^2^)/3'
_refine_ls_weighting_scheme calc
_refine_ls_wR_factor_gt 0.1731
_refine_ls_wR_factor_ref 0.2267
_reflns_number_gt 1795
_reflns_number_total 2885
_reflns_threshold_expression I>2sigma(I)
_cod_data_source_file jj2112.cif
_cod_data_source_block I
_cod_database_code 2233220
_cod_database_fobs_code 2233220

loop_
_symmetry_equiv_pos_as_xyz
'x, y, z'
'-x+1/2, -y+1/2, z'
'-x, y+1/2, -z+1/2'
'x+1/2, -y, -z+1/2'
'-x, -y, -z'
'x-1/2, y-1/2, -z'
'x, -y-1/2, z-1/2'
'-x-1/2, y, z-1/2'

loop_
_atom_site_type_symbol
_atom_site_label
_atom_site_fract_x
_atom_site_fract_y
_atom_site_fract_z
_atom_site_U_iso_or_equiv
_atom_site_adp_type
_atom_site_calc_flag
_atom_site_refinement_flags
_atom_site_occupancy
_atom_site_symmetry_multiplicity
Co Co1 0.55911(8) 0.48017(6) 0.43654(6) 0.0307(3) Uani d . 1 1
Si Si1 0.37762(17) 0.55954(13) 0.36970(13) 0.0356(5) Uani d . 1 1
Cl Cl1 0.71974(18) 0.48946(17) 0.37397(16) 0.0617(7) Uani d . 1 1
N N1 0.4612(5) 0.5831(4) 0.4563(4) 0.0328(14) Uani d . 1 1
N N2 0.4195(5) 0.4511(4) 0.3528(4) 0.0303(13) Uani d . 1 1
C C1 0.4863(7) 0.6714(5) 0.4684(6) 0.0472(14) Uani d U 1 1
C C2 0.5770(8) 0.7089(5) 0.4330(6) 0.0534(14) Uani d U 1 1
H H2A 0.6230 0.6770 0.3988 0.064 Uiso calc R 1 1
C C3 0.6006(9) 0.7956(6) 0.4482(6) 0.0601(15) Uani d U 1 1
H H3A 0.6627 0.8207 0.4250 0.072 Uiso calc R 1 1
C C4 0.5322(9) 0.8417(6) 0.4969(6) 0.0620(15) Uani d U 1 1
H H4A 0.5474 0.8991 0.5059 0.074 Uiso calc R 1 1
C C5 0.4443(8) 0.8075(6) 0.5320(7) 0.0607(15) Uani d U 1 1
H H5A 0.3997 0.8408 0.5660 0.073 Uiso calc R 1 1
C C6 0.4175(8) 0.7207(5) 0.5182(6) 0.0536(14) Uani d U 1 1
H H6A 0.3549 0.6971 0.5420 0.064 Uiso calc R 1 1
C C7 0.2306(8) 0.5722(7) 0.3939(8) 0.079(4) Uani d . 1 1
H H7A 0.1963 0.6064 0.3516 0.119 Uiso calc R 1 1
H H7B 0.2226 0.5996 0.4472 0.119 Uiso calc R 1 1
H H7C 0.1962 0.5171 0.3957 0.119 Uiso calc R 1 1
C C8 0.4136(10) 0.6277(6) 0.2788(6) 0.073(3) Uani d . 1 1
H H8A 0.3484 0.6541 0.2573 0.109 Uiso calc R 1 1
H H8B 0.4465 0.5932 0.2361 0.109 Uiso calc R 1 1
H H8C 0.4646 0.6710 0.2960 0.109 Uiso calc R 1 1
C C9 0.4621(7) 0.4311(5) 0.2680(5) 0.0456(18) Uani d U 1 1
H H9A 0.5153 0.4742 0.2523 0.055 Uiso calc R 1 1
H H9B 0.4019 0.4338 0.2285 0.055 Uiso calc R 1 1
C C10 0.5154(8) 0.3447(6) 0.2621(6) 0.057(2) Uani d U 1 1
H H10A 0.5407 0.3355 0.2060 0.085 Uiso calc R 1 1
H H10B 0.4629 0.3014 0.2765 0.085 Uiso calc R 1 1
H H10C 0.5765 0.3420 0.2998 0.085 Uiso calc R 1 1
C C11 0.3406(7) 0.3856(5) 0.3839(5) 0.0468(19) Uani d U 1 1
H H11A 0.3119 0.4042 0.4374 0.056 Uiso calc R 1 1
H H11B 0.3800 0.3326 0.3930 0.056 Uiso calc R 1 1
C C12 0.2441(8) 0.3683(6) 0.3251(6) 0.056(2) Uani d U 1 1
H H12A 0.1971 0.3257 0.3492 0.083 Uiso calc R 1 1
H H12B 0.2714 0.3483 0.2724 0.083 Uiso calc R 1 1
H H12C 0.2032 0.4200 0.3169 0.083 Uiso calc R 1 1

loop_
_atom_site_aniso_label
_atom_site_aniso_U_11
_atom_site_aniso_U_22
_atom_site_aniso_U_33
_atom_site_aniso_U_12
_atom_site_aniso_U_13
_atom_site_aniso_U_23
Co1 0.0344(5) 0.0272(5) 0.0305(6) 0.0036(4) 0.0043(4) 0.0027(4)
Si1 0.0450(12) 0.0250(11) 0.0369(12) 0.0043(9) -0.0108(10) 0.0007(9)
Cl1 0.0470(12) 0.0727(17) 0.0655(15) 0.0029(11) 0.0246(11) 0.0051(12)
N1 0.040(3) 0.023(3) 0.036(4) 0.005(2) -0.006(3) 0.001(2)
N2 0.045(3) 0.018(3) 0.028(3) 0.000(2) -0.004(3) -0.002(2)
C1 0.064(3) 0.024(3) 0.053(3) 0.001(2) -0.020(3) 0.003(2)
C2 0.069(3) 0.030(3) 0.061(3) -0.004(2) -0.019(3) 0.006(2)
C3 0.077(3) 0.035(3) 0.068(3) -0.006(3) -0.022(3) 0.007(3)
C4 0.082(3) 0.035(3) 0.069(3) -0.001(3) -0.025(3) 0.002(2)
C5 0.081(3) 0.036(3) 0.066(3) 0.007(3) -0.022(3) -0.003(2)
C6 0.072(3) 0.030(3) 0.059(3) 0.005(2) -0.020(3) -0.001(2)
C7 0.058(6) 0.079(8) 0.100(9) 0.027(6) -0.024(6) -0.027(7)
C8 0.139(10) 0.036(5) 0.042(5) -0.014(6) -0.035(6) 0.010(4)
C9 0.060(5) 0.043(4) 0.034(4) -0.003(4) 0.005(3) 0.001(3)
C10 0.074(5) 0.051(5) 0.046(4) 0.004(4) 0.007(4) -0.011(4)
C11 0.056(4) 0.036(4) 0.048(4) -0.008(3) -0.012(4) 0.006(3)
C12 0.062(4) 0.043(4) 0.062(5) -0.014(4) -0.017(4) 0.007(4)

loop_
_atom_type_symbol
_atom_type_description
_atom_type_scat_dispersion_real
_atom_type_scat_dispersion_imag
_atom_type_scat_source
C C 0.0033 0.0016 'International Tables Vol C Tables 4.2.6.8 and 6.1.1.4'
H H 0.0000 0.0000 'International Tables Vol C Tables 4.2.6.8 and 6.1.1.4'
N N 0.0061 0.0033 'International Tables Vol C Tables 4.2.6.8 and 6.1.1.4'
Si Si 0.0817 0.0704 'International Tables Vol C Tables 4.2.6.8 and 6.1.1.4'
Co Co 0.3494 0.9721 'International Tables Vol C Tables 4.2.6.8 and 6.1.1.4'
Cl Cl 0.1484 0.1585 'International Tables Vol C Tables 4.2.6.8 and 6.1.1.4'

loop_
_geom_angle_atom_site_label_1
_geom_angle_atom_site_label_2
_geom_angle_atom_site_label_3
_geom_angle_site_symmetry_1
_geom_angle_site_symmetry_3
_geom_angle
N1 Co1 N1 5_666 . 100.8(2)
N1 Co1 Cl1 5_666 . 122.26(18)
N1 Co1 Cl1 . . 122.67(19)
N1 Co1 N2 5_666 . 108.9(2)
N1 Co1 N2 . . 78.9(2)
Cl1 Co1 N2 . . 114.83(18)
N1 Co1 Co1 5_666 5_666 50.96(17)
N1 Co1 Co1 . 5_666 49.84(17)
Cl1 Co1 Co1 . 5_666 147.37(10)
N2 Co1 Co1 . 5_666 95.69(16)
N1 Co1 Si1 5_666 . 117.33(18)
N1 Co1 Si1 . . 39.67(17)
Cl1 Co1 Si1 . . 120.40(9)
N2 Co1 Si1 . . 40.57(15)
Co1 Co1 Si1 5_666 . 75.44(6)
N1 Si1 N2 . . 98.8(3)
N1 Si1 C7 . . 111.9(4)
N2 Si1 C7 . . 114.2(4)
N1 Si1 C8 . . 111.2(4)
N2 Si1 C8 . . 111.0(4)
C7 Si1 C8 . . 109.4(6)
N1 Si1 Co1 . . 47.44(19)
N2 Si1 Co1 . . 53.33(19)
C7 Si1 Co1 . . 138.3(4)
C8 Si1 Co1 . . 112.0(4)
C1 N1 Si1 . . 115.7(5)
C1 N1 Co1 . 5_666 112.9(5)
Si1 N1 Co1 . 5_666 120.1(3)
C1 N1 Co1 . . 131.6(5)
Si1 N1 Co1 . . 92.9(3)
Co1 N1 Co1 5_666 . 79.2(2)
C9 N2 C11 . . 112.6(6)
C9 N2 Si1 . . 115.9(5)
C11 N2 Si1 . . 114.7(5)
C9 N2 Co1 . . 109.2(5)
C11 N2 Co1 . . 115.7(4)
Si1 N2 Co1 . . 86.1(2)
C2 C1 C6 . . 118.9(8)
C2 C1 N1 . . 122.0(8)
C6 C1 N1 . . 119.2(8)
C1 C2 C3 . . 120.4(10)
C1 C2 H2A . . 119.8
C3 C2 H2A . . 119.8
C4 C3 C2 . . 119.3(10)
C4 C3 H3A . . 120.4
C2 C3 H3A . . 120.4
C5 C4 C3 . . 121.9(10)
C5 C4 H4A . . 119.1
C3 C4 H4A . . 119.1
C4 C5 C6 . . 120.6(10)
C4 C5 H5A . . 119.7
C6 C5 H5A . . 119.7
C1 C6 C5 . . 119.0(9)
C1 C6 H6A . . 120.5
C5 C6 H6A . . 120.5
Si1 C7 H7A . . 109.5
Si1 C7 H7B . . 109.5
H7A C7 H7B . . 109.5
Si1 C7 H7C . . 109.5
H7A C7 H7C . . 109.5
H7B C7 H7C . . 109.5
Si1 C8 H8A . . 109.5
Si1 C8 H8B . . 109.5
H8A C8 H8B . . 109.5
Si1 C8 H8C . . 109.5
H8A C8 H8C . . 109.5
H8B C8 H8C . . 109.5
N2 C9 C10 . . 113.5(7)
N2 C9 H9A . . 108.9
C10 C9 H9A . . 108.9
N2 C9 H9B . . 108.9
C10 C9 H9B . . 108.9
H9A C9 H9B . . 107.7
C9 C10 H10A . . 109.5
C9 C10 H10B . . 109.5
H10A C10 H10B . . 109.5
C9 C10 H10C . . 109.5
H10A C10 H10C . . 109.5
H10B C10 H10C . . 109.5
N2 C11 C12 . . 114.2(7)
N2 C11 H11A . . 108.7
C12 C11 H11A . . 108.7
N2 C11 H11B . . 108.7
C12 C11 H11B . . 108.7
H11A C11 H11B . . 107.6
C11 C12 H12A . . 109.5
C11 C12 H12B . . 109.5
H12A C12 H12B . . 109.5
C11 C12 H12C . . 109.5
H12A C12 H12C . . 109.5
H12B C12 H12C . . 109.5

loop_
_geom_bond_atom_site_label_1
_geom_bond_atom_site_label_2
_geom_bond_site_symmetry_2
_geom_bond_distance
Co1 N1 5_666 1.998(6)
Co1 N1 . 2.031(6)
Co1 Cl1 . 2.203(2)
Co1 N2 . 2.214(6)
Co1 Co1 5_666 2.5682(19)
Co1 Si1 . 2.754(2)
Si1 N1 . 1.760(6)
Si1 N2 . 1.795(6)
Si1 C7 . 1.843(10)
Si1 C8 . 1.859(9)
N1 C1 . 1.431(9)
N1 Co1 5_666 1.998(6)
N2 C9 . 1.487(10)
N2 C11 . 1.492(10)
C1 C2 . 1.375(13)
C1 C6 . 1.391(13)
C2 C3 . 1.410(12)
C2 H2A . 0.9300
C3 C4 . 1.351(14)
C3 H3A . 0.9300
C4 C5 . 1.323(14)
C4 H4A . 0.9300
C5 C6 . 1.416(12)
C5 H5A . 0.9300
C6 H6A . 0.9300
C7 H7A . 0.9600
C7 H7B . 0.9600
C7 H7C . 0.9600
C8 H8A . 0.9600
C8 H8B . 0.9600
C8 H8C . 0.9600
C9 C10 . 1.505(12)
C9 H9A . 0.9700
C9 H9B . 0.9700
C10 H10A . 0.9600
C10 H10B . 0.9600
C10 H10C . 0.9600
C11 C12 . 1.531(11)
C11 H11A . 0.9700
C11 H11B . 0.9700
C12 H12A . 0.9600
C12 H12B . 0.9600
C12 H12C . 0.9600
